data_4102460
loop_
_publ_author_name
'Yasushi Morita'
'Yumi Yakiyama'
'Shigeaki Nakazawa'
'Tsuyoshi Murata'
'Tomoaki Ise'
'Daisuke Hashizume'
'Daisuke Shiomi'
'Kazunobu Sato'
'Masahiro Kitagawa'
'Kazuhiro Nakasuji'
'Takeji Takui'

_publ_contact_author_email morita@chem.sci.osaka-u.ac.jp
_publ_contact_author_fax +81-6-6850-5395
_publ_contact_author_name 'Morita, Yasushi'
_publ_contact_author_phone +81-6-6850-5393
_publ_section_title
;
 Triple-Stranded Metallo-Helicates Addressable as Lloyd's Electron Spin
 Qubits
;
_journal_name_full 'Journal of the American Chemical Society'
_journal_page_first 6944
_journal_page_last 6946
_journal_paper_doi 10.1021/ja102030w
_journal_volume 132
_journal_year 2010
_chemical_formula_moiety 'C21 H24 Cl3 N14 O8 Zn '
_chemical_formula_sum 'C21 H24 Cl3 N14 O8 Zn'
_chemical_formula_weight 772.25
_space_group_IT_number 15
_symmetry_cell_setting monoclinic
_symmetry_Int_Tables_number 15
_symmetry_space_group_name_Hall '-C 2yc'
_symmetry_space_group_name_H-M 'C 1 2/c 1'
_audit_creation_date 2009-04-04
_audit_creation_method 'by CrystalStructure 3.8'
_cell_angle_alpha 90.0000
_cell_angle_beta 99.7962(11)
_cell_angle_gamma 90.0000
_cell_formula_units_Z 8
_cell_length_a 27.4347(7)
_cell_length_b 12.9420(3)
_cell_length_c 18.0111(5)
_cell_measurement_reflns_used 16358
_cell_measurement_temperature 200.1
_cell_measurement_theta_max 27.4
_cell_measurement_theta_min 3.0
_cell_volume 6301.8(3)
_computing_cell_refinement PROCESS-AUTO
_computing_data_collection PROCESS-AUTO
_computing_data_reduction CrystalStructure
_computing_publication_material 'CrystalStructure 3.8'
_computing_structure_refinement SHELXL
_computing_structure_solution SIR2004
_diffrn_detector_area_resol_mean 10.00
_diffrn_measured_fraction_theta_full 0.997
_diffrn_measured_fraction_theta_max 0.997
_diffrn_measurement_device_type 'Rigaku RAXIS-RAPID'
_diffrn_measurement_method \w
_diffrn_radiation_type 'Mo K\a'
_diffrn_radiation_wavelength 0.71075
_diffrn_reflns_av_R_equivalents 0.065
_diffrn_reflns_limit_h_max 35
_diffrn_reflns_limit_h_min -35
_diffrn_reflns_limit_k_max 16
_diffrn_reflns_limit_k_min -16
_diffrn_reflns_limit_l_max 20
_diffrn_reflns_limit_l_min -23
_diffrn_reflns_number 29248
_diffrn_reflns_theta_full 27.46
_diffrn_reflns_theta_max 27.46
_exptl_absorpt_coefficient_mu 1.102
_exptl_absorpt_correction_T_max 0.896
_exptl_absorpt_correction_T_min 0.882
_exptl_absorpt_correction_type numerical
_exptl_absorpt_process_details
;
    Higashi, T. (1999). Program for Absorption Correction.
    Rigaku Corporation, Tokyo, Japan.
;
_exptl_crystal_colour colorless
_exptl_crystal_density_diffrn 1.628
_exptl_crystal_density_method 'not measured'
_exptl_crystal_description block
_exptl_crystal_F_000 3144.00
_exptl_crystal_size_max 0.30
_exptl_crystal_size_mid 0.20
_exptl_crystal_size_min 0.10
_refine_diff_density_max 0.91
_refine_diff_density_min -1.08
_refine_ls_extinction_method none
_refine_ls_goodness_of_fit_ref 1.055
_refine_ls_hydrogen_treatment refall
_refine_ls_number_parameters 425
_refine_ls_number_reflns 7194
_refine_ls_R_factor_gt 0.0631
_refine_ls_shift/su_max 0.0010
_refine_ls_structure_factor_coef Fsqd
_refine_ls_weighting_details 'w = 1/[\s^2^(Fo^2^)+(0.0000P)^2^+55.0000P] where P=(Fo^2^+2Fc^2^)/3'
_refine_ls_weighting_scheme calc
_refine_ls_wR_factor_ref 0.1443
_reflns_number_gt 4250
_reflns_number_total 7194
_reflns_threshold_expression F^2^>2.0\s(F^2^)
_cod_data_source_file ja102030w_si_004.cif
_cod_data_source_block '[M2(QIm)3](NO3)4(M=Mn_Zn)'
_cod_original_formula_sum 'C21 H24 Cl3 N14 O8 Zn '
_cod_database_code 4102460

loop_
_symmetry_equiv_pos_site_id
_symmetry_equiv_pos_as_xyz
1 +X,+Y,+Z
2 -X,+Y,1/2-Z
3 -X,-Y,-Z
4 +X,-Y,1/2+Z
5 1/2+X,1/2+Y,+Z
6 1/2-X,1/2+Y,1/2-Z
7 1/2-X,1/2-Y,-Z
8 1/2+X,1/2-Y,1/2+Z

loop_
_atom_site_label
_atom_site_type_symbol
_atom_site_fract_x
_atom_site_fract_y
_atom_site_fract_z
_atom_site_U_iso_or_equiv
_atom_site_adp_type
_atom_site_occupancy
_atom_site_symmetry_multiplicity
_atom_site_calc_flag
_atom_site_refinement_flags
Zn(1) Zn 0.90211(2) 0.21482(4) 0.72582(3) 0.03453(14) Uani 1.00 1 d .
Cl(1) Cl 0.74976(7) 0.48445(14) 0.56519(11) 0.0859(5) Uani 1.00 1 d .
Cl(2) Cl 0.70310(12) 0.68327(16) 0.56334(12) 0.1231(9) Uani 1.00 1 d .
Cl(3) Cl 0.70781(12) 0.58155(18) 0.42609(11) 0.1248(9) Uani 1.00 1 d .
O(1) O 0.9584(2) 0.6509(4) 0.9079(2) 0.115(2) Uani 1.00 1 d .
O(2) O 0.92953(19) 0.5993(3) 0.7976(2) 0.0919(16) Uani 1.00 1 d .
O(3) O 0.89779(17) 0.7324(3) 0.8449(2) 0.0747(13) Uani 1.00 1 d .
O(4) O 0.72603(14) 0.2070(3) 0.7510(2) 0.0586(10) Uani 1.00 1 d .
O(5) O 0.72765(13) 0.1292(2) 0.6451(2) 0.0450(8) Uani 1.00 1 d .
O(6) O 0.72910(12) 0.2960(2) 0.65021(18) 0.0390(7) Uani 1.00 1 d .
O(7) O 0.93356(12) 0.1103(2) 0.43774(19) 0.0436(8) Uani 1.00 1 d .
O(8) O 0.9130(2) 0.6826(4) 0.6483(3) 0.1019(17) Uani 1.00 1 d .
N(1) N 0.86327(14) 0.0770(3) 0.7418(2) 0.0363(9) Uani 1.00 1 d .
N(2) N 0.81981(15) -0.0554(3) 0.7691(2) 0.0435(10) Uani 1.00 1 d .
N(3) N 0.94744(14) 0.0941(2) 0.6796(2) 0.0318(8) Uani 1.00 1 d .
N(4) N 0.99272(14) -0.0204(2) 0.6317(2) 0.0397(9) Uani 1.00 1 d .
N(5) N 0.86318(14) 0.3210(2) 0.7853(2) 0.0370(9) Uani 1.00 1 d .
N(6) N 0.82451(16) 0.4499(3) 0.8292(2) 0.0479(11) Uani 1.00 1 d .
N(7) N 0.94480(13) 0.2092(2) 0.8406(2) 0.0324(8) Uani 1.00 1 d .
N(8) N 0.98948(15) 0.1918(3) 0.9532(2) 0.0404(9) Uani 1.00 1 d .
N(9) N 0.86176(14) 0.2461(2) 0.6159(2) 0.0341(8) Uani 1.00 1 d .
N(10) N 0.82054(14) 0.2541(3) 0.5009(2) 0.0387(9) Uani 1.00 1 d .
N(11) N 0.94615(14) 0.3371(2) 0.6880(2) 0.0349(8) Uani 1.00 1 d .
N(12) N 0.99401(16) 0.4589(3) 0.6569(2) 0.0504(11) Uani 1.00 1 d .
N(13) N 0.92942(19) 0.6622(4) 0.8506(2) 0.0618(13) Uani 1.00 1 d .
N(14) N 0.72710(14) 0.2105(3) 0.6831(2) 0.0380(9) Uani 1.00 1 d .
C(1) C 0.82369(18) 0.0474(3) 0.7701(2) 0.0399(11) Uani 1.00 1 d .
C(2) C 0.85771(18) -0.0959(3) 0.7389(2) 0.0430(11) Uani 1.00 1 d .
C(3) C 0.88497(17) -0.0136(3) 0.7219(2) 0.0340(10) Uani 1.00 1 d .
C(4) C 0.92900(17) -0.0041(3) 0.6881(2) 0.0343(10) Uani 1.00 1 d .
C(5) C 0.95681(18) -0.0754(3) 0.6589(2) 0.0417(11) Uani 1.00 1 d .
C(6) C 0.98615(16) 0.0810(3) 0.6452(2) 0.0324(10) Uani 1.00 1 d .
C(7) C 0.82796(19) 0.3914(3) 0.7693(3) 0.0441(12) Uani 1.00 1 d .
C(8) C 0.8604(2) 0.4176(3) 0.8873(3) 0.0478(13) Uani 1.00 1 d .
C(9) C 0.88416(18) 0.3376(3) 0.8598(2) 0.0374(10) Uani 1.00 1 d .
C(10) C 0.92612(17) 0.2733(3) 0.8903(2) 0.0352(10) Uani 1.00 1 d .
C(11) C 0.95364(19) 0.2631(3) 0.9604(2) 0.0440(12) Uani 1.00 1 d .
C(12) C 0.98311(16) 0.1613(3) 0.8808(2) 0.0327(10) Uani 1.00 1 d .
C(13) C 0.82303(17) 0.2110(3) 0.5691(2) 0.0373(10) Uani 1.00 1 d .
C(14) C 0.85952(18) 0.3199(3) 0.5033(2) 0.0421(11) Uani 1.00 1 d .
C(15) C 0.88532(17) 0.3151(3) 0.5746(2) 0.0336(10) Uani 1.00 1 d .
C(16) C 0.92978(17) 0.3654(3) 0.6140(2) 0.0356(10) Uani 1.00 1 d .
C(17) C 0.9594(2) 0.4414(4) 0.5947(3) 0.0515(14) Uani 1.00 1 d .
C(18) C 0.98503(18) 0.3955(3) 0.7119(2) 0.0369(10) Uani 1.00 1 d .
C(19) C 0.8977(2) 0.0411(4) 0.4593(3) 0.0616(16) Uani 1.00 1 d .
C(20) C 0.8655(3) 0.6446(6) 0.6208(5) 0.106(2) Uani 1.00 1 d .
C(21) C 0.7381(2) 0.6022(5) 0.5168(3) 0.0742(19) Uani 1.00 1 d .
H(1) H 0.8014 0.0931 0.7884 0.048 Uiso 1.00 1 c R
H(2) H 0.7965 -0.0911 0.7853 0.052 Uiso 1.00 1 c R
H(3) H 0.8640 -0.1669 0.7311 0.052 Uiso 1.00 1 c R
H(4) H 0.9523 -0.1482 0.6576 0.050 Uiso 1.00 1 c R
H(5) H 1.0160 -0.0466 0.6094 0.048 Uiso 1.00 1 c R
H(6) H 0.8077 0.3993 0.7214 0.053 Uiso 1.00 1 c R
H(7) H 0.8031 0.5000 0.8312 0.058 Uiso 1.00 1 c R
H(8) H 0.8672 0.4455 0.9368 0.057 Uiso 1.00 1 c R
H(9) H 0.9490 0.2981 1.0051 0.053 Uiso 1.00 1 c R
H(10) H 1.0127 0.1698 0.9896 0.049 Uiso 1.00 1 c R
H(11) H 0.8001 0.1621 0.5820 0.045 Uiso 1.00 1 c R
H(12) H 0.7977 0.2419 0.4614 0.046 Uiso 1.00 1 c R
H(13) H 0.8671 0.3610 0.4631 0.050 Uiso 1.00 1 c R
H(14) H 0.9565 0.4754 0.5474 0.062 Uiso 1.00 1 c R
H(15) H 1.0182 0.5042 0.6605 0.061 Uiso 1.00 1 c R
H(16) H 0.8696 0.0347 0.4179 0.074 Uiso 1.00 1 c R
H(17) H 0.8860 0.0683 0.5040 0.074 Uiso 1.00 1 c R
H(18) H 0.9128 -0.0269 0.4708 0.074 Uiso 1.00 1 c R
H(19) H 0.8419 0.6734 0.6504 0.127 Uiso 1.00 1 c R
H(20) H 0.8656 0.5691 0.6248 0.127 Uiso 1.00 1 c R
H(21) H 0.8558 0.6647 0.5679 0.127 Uiso 1.00 1 c R
H(22) H 0.7704 0.6367 0.5146 0.089 Uiso 1.00 1 c R

loop_
_atom_site_aniso_label
_atom_site_aniso_U_11
_atom_site_aniso_U_22
_atom_site_aniso_U_33
_atom_site_aniso_U_12
_atom_site_aniso_U_13
_atom_site_aniso_U_23
Zn(1) 0.0335(3) 0.0342(2) 0.0352(2) 0.0003(2) 0.0038(2) 0.0007(2)
Cl(1) 0.0867(13) 0.0675(10) 0.0950(13) -0.0098(9) -0.0086(10) 0.0200(9)
Cl(2) 0.226(3) 0.0717(12) 0.0852(14) 0.0158(15) 0.0642(17) 0.0089(10)
Cl(3) 0.209(2) 0.0945(15) 0.0618(12) 0.0327(17) -0.0020(15) -0.0026(10)
O(1) 0.103(4) 0.158(5) 0.071(3) 0.086(4) -0.023(3) -0.033(3)
O(2) 0.100(3) 0.078(3) 0.085(3) 0.043(2) -0.023(2) -0.023(2)
O(3) 0.075(3) 0.062(2) 0.079(3) 0.031(2) -0.007(2) 0.003(2)
O(4) 0.064(2) 0.073(2) 0.040(2) 0.018(2) 0.0127(18) 0.0087(19)
O(5) 0.049(2) 0.0327(18) 0.054(2) -0.0066(16) 0.0100(17) -0.0003(16)
O(6) 0.0403(19) 0.0307(16) 0.0451(19) -0.0002(15) 0.0043(15) 0.0004(14)
O(7) 0.0324(18) 0.050(2) 0.048(2) -0.0042(16) 0.0062(15) -0.0107(16)
O(8) 0.108(4) 0.079(3) 0.114(4) -0.015(3) 0.006(3) 0.002(3)
N(1) 0.029(2) 0.042(2) 0.037(2) 0.0020(17) 0.0048(17) 0.0029(17)
N(2) 0.031(2) 0.048(2) 0.053(2) -0.0030(19) 0.0123(19) 0.008(2)
N(3) 0.028(2) 0.0317(19) 0.034(2) -0.0034(16) 0.0028(16) -0.0019(16)
N(4) 0.033(2) 0.034(2) 0.055(2) -0.0013(17) 0.0141(19) -0.0076(18)
N(5) 0.033(2) 0.034(2) 0.042(2) 0.0081(17) -0.0006(17) -0.0002(17)
N(6) 0.044(2) 0.044(2) 0.053(2) 0.018(2) -0.001(2) -0.006(2)
N(7) 0.031(2) 0.0314(19) 0.035(2) 0.0044(17) 0.0057(16) 0.0011(16)
N(8) 0.034(2) 0.047(2) 0.037(2) 0.0116(18) -0.0034(17) 0.0022(18)
N(9) 0.030(2) 0.037(2) 0.036(2) -0.0017(16) 0.0063(16) -0.0004(16)
N(10) 0.030(2) 0.046(2) 0.037(2) -0.0017(18) -0.0017(17) -0.0000(18)
N(11) 0.030(2) 0.033(2) 0.038(2) 0.0007(17) -0.0028(16) -0.0006(16)
N(12) 0.040(2) 0.045(2) 0.062(2) -0.019(2) -0.004(2) 0.015(2)
N(13) 0.054(3) 0.075(3) 0.053(3) 0.029(2) -0.001(2) -0.001(2)
N(14) 0.035(2) 0.041(2) 0.038(2) 0.0009(19) 0.0072(17) 0.0022(19)
C(1) 0.033(2) 0.045(2) 0.043(2) -0.000(2) 0.009(2) 0.006(2)
C(2) 0.039(2) 0.040(2) 0.050(3) -0.002(2) 0.009(2) 0.007(2)
C(3) 0.030(2) 0.033(2) 0.039(2) 0.001(2) 0.005(2) 0.0013(19)
C(4) 0.033(2) 0.032(2) 0.037(2) -0.001(2) 0.003(2) -0.0001(19)
C(5) 0.038(2) 0.031(2) 0.059(3) -0.007(2) 0.016(2) -0.001(2)
C(6) 0.026(2) 0.038(2) 0.033(2) -0.0046(19) 0.0032(19) -0.0043(19)
C(7) 0.040(3) 0.044(2) 0.045(2) 0.011(2) -0.003(2) 0.005(2)
C(8) 0.050(3) 0.044(2) 0.046(3) 0.017(2) -0.003(2) -0.008(2)
C(9) 0.037(2) 0.036(2) 0.037(2) 0.007(2) -0.000(2) -0.004(2)
C(10) 0.033(2) 0.035(2) 0.036(2) 0.005(2) 0.002(2) -0.001(2)
C(11) 0.045(3) 0.047(2) 0.038(2) 0.015(2) 0.003(2) -0.006(2)
C(12) 0.027(2) 0.037(2) 0.035(2) 0.0019(19) 0.0073(19) 0.0065(19)
C(13) 0.031(2) 0.041(2) 0.038(2) -0.004(2) 0.001(2) -0.003(2)
C(14) 0.039(2) 0.045(2) 0.041(2) -0.003(2) 0.004(2) 0.007(2)
C(15) 0.033(2) 0.032(2) 0.035(2) 0.0036(19) 0.004(2) 0.0028(19)
C(16) 0.026(2) 0.036(2) 0.044(2) 0.001(2) 0.001(2) 0.000(2)
C(17) 0.046(3) 0.055(3) 0.048(3) -0.015(2) -0.008(2) 0.016(2)
C(18) 0.034(2) 0.027(2) 0.048(2) -0.001(2) 0.000(2) -0.000(2)
C(19) 0.044(3) 0.066(3) 0.074(4) -0.005(3) 0.006(3) 0.004(3)
C(20) 0.079(5) 0.100(6) 0.125(7) -0.001(4) -0.022(5) -0.025(5)
C(21) 0.078(5) 0.064(4) 0.078(4) -0.017(3) 0.006(3) 0.009(3)

loop_
_atom_type_symbol
_atom_type_description
_atom_type_scat_dispersion_real
_atom_type_scat_dispersion_imag
_atom_type_scat_source
C C 0.003 0.002
;
International Tables for Crystallography
(1992, Vol. C, Tables 4.2.6.8 and 6.1.1.4)
;
H H 0.000 0.000
;
International Tables for Crystallography
(1992, Vol. C, Table 6.1.1.4)
;
O O 0.011 0.006
;
International Tables for Crystallography
(1992, Vol. C, Tables 4.2.6.8 and 6.1.1.4)
;
N N 0.006 0.003
;
International Tables for Crystallography
(1992, Vol. C, Tables 4.2.6.8 and 6.1.1.4)
;
Zn Zn 0.284 1.430
;
International Tables for Crystallography
(1992, Vol. C, Tables 4.2.6.8 and 6.1.1.4)
;
Cl Cl 0.148 0.159
;
International Tables for Crystallography
(1992, Vol. C, Tables 4.2.6.8 and 6.1.1.4)
;

loop_
_geom_angle_atom_site_label_1
_geom_angle_atom_site_label_2
_geom_angle_atom_site_label_3
_geom_angle
_geom_angle_publ_flag
_geom_angle_site_symmetry_3
N(1) Zn(1) N(3) 77.74(14) yes .
N(1) Zn(1) N(5) 99.62(15) yes .
N(1) Zn(1) N(7) 92.51(13) yes .
N(1) Zn(1) N(9) 95.29(14) yes .
N(1) Zn(1) N(11) 167.12(15) yes .
N(3) Zn(1) N(5) 171.80(13) yes .
N(3) Zn(1) N(7) 94.90(13) yes .
N(3) Zn(1) N(9) 91.18(13) yes .
N(3) Zn(1) N(11) 91.06(14) yes .
N(5) Zn(1) N(7) 77.38(13) yes .
N(5) Zn(1) N(9) 96.81(14) yes .
N(5) Zn(1) N(11) 92.33(14) yes .
N(7) Zn(1) N(9) 170.99(14) yes .
N(7) Zn(1) N(11) 94.79(13) yes .
N(9) Zn(1) N(11) 78.42(14) yes .
Zn(1) N(1) C(1) 138.9(3) yes .
Zn(1) N(1) C(3) 115.3(3) yes .
C(1) N(1) C(3) 105.7(3) yes .
C(1) N(2) C(2) 109.0(4) yes .
Zn(1) N(3) C(4) 111.2(3) yes .
Zn(1) N(3) C(6) 143.1(3) yes .
C(4) N(3) C(6) 105.7(3) yes .
C(5) N(4) C(6) 108.3(4) yes .
Zn(1) N(5) C(7) 138.0(3) yes .
Zn(1) N(5) C(9) 115.2(2) yes .
C(7) N(5) C(9) 105.7(4) yes .
C(7) N(6) C(8) 107.6(4) yes .
Zn(1) N(7) C(10) 113.1(2) yes .
Zn(1) N(7) C(12) 140.9(3) yes .
C(10) N(7) C(12) 105.9(3) yes .
C(11) N(8) C(12) 108.3(3) yes .
Zn(1) N(9) C(13) 139.5(3) yes .
Zn(1) N(9) C(15) 113.7(2) yes .
C(13) N(9) C(15) 106.1(3) yes .
C(13) N(10) C(14) 108.3(3) yes .
Zn(1) N(11) C(16) 112.9(2) yes .
Zn(1) N(11) C(18) 141.1(3) yes .
C(16) N(11) C(18) 106.0(3) yes .
C(17) N(12) C(18) 108.5(4) yes .
O(1) N(13) O(2) 119.2(5) yes .
O(1) N(13) O(3) 120.7(5) yes .
O(2) N(13) O(3) 120.0(4) yes .
O(4) N(14) O(5) 121.0(4) yes .
O(4) N(14) O(6) 120.7(4) yes .
O(5) N(14) O(6) 118.3(3) yes .
N(1) C(1) N(2) 110.4(4) yes .
N(2) C(2) C(3) 105.9(4) yes .
N(1) C(3) C(2) 109.0(4) yes .
N(1) C(3) C(4) 117.5(4) yes .
C(2) C(3) C(4) 133.5(4) yes .
N(3) C(4) C(3) 118.1(4) yes .
N(3) C(4) C(5) 109.9(4) yes .
C(3) C(4) C(5) 132.0(4) yes .
N(4) C(5) C(4) 105.7(4) yes .
N(3) C(6) N(4) 110.4(4) yes .
N(3) C(6) C(12) 127.4(4) yes 2_756
N(4) C(6) C(12) 122.0(4) yes 2_756
N(5) C(7) N(6) 111.4(4) yes .
N(6) C(8) C(9) 106.2(4) yes .
N(5) C(9) C(8) 109.0(4) yes .
N(5) C(9) C(10) 116.8(4) yes .
C(8) C(9) C(10) 134.2(4) yes .
N(7) C(10) C(9) 117.2(3) yes .
N(7) C(10) C(11) 109.5(4) yes .
C(9) C(10) C(11) 133.3(4) yes .
N(8) C(11) C(10) 105.7(4) yes .
N(7) C(12) N(8) 110.6(4) yes .
N(7) C(12) C(6) 127.2(3) yes 2_756
N(8) C(12) C(6) 122.1(3) yes 2_756
N(9) C(13) N(10) 110.6(4) yes .
N(10) C(14) C(15) 106.3(4) yes .
N(9) C(15) C(14) 108.7(3) yes .
N(9) C(15) C(16) 117.0(3) yes .
C(14) C(15) C(16) 134.4(4) yes .
N(11) C(16) C(15) 117.4(4) yes .
N(11) C(16) C(17) 109.1(3) yes .
C(15) C(16) C(17) 133.4(4) yes .
N(12) C(17) C(16) 105.9(4) yes .
N(11) C(18) N(12) 110.4(4) yes .
N(11) C(18) C(18) 126.6(4) yes 2_756
N(12) C(18) C(18) 122.9(4) yes 2_756
Cl(1) C(21) Cl(2) 110.8(4) yes .
Cl(1) C(21) Cl(3) 110.7(3) yes .
Cl(2) C(21) Cl(3) 109.6(3) yes .
C(1) N(2) H(2) 125.5 no .
C(2) N(2) H(2) 125.5 no .
C(5) N(4) H(5) 125.9 no .
C(6) N(4) H(5) 125.8 no .
C(7) N(6) H(7) 126.2 no .
C(8) N(6) H(7) 126.2 no .
C(11) N(8) H(10) 125.9 no .
C(12) N(8) H(10) 125.9 no .
C(13) N(10) H(12) 125.9 no .
C(14) N(10) H(12) 125.8 no .
C(17) N(12) H(15) 125.8 no .
C(18) N(12) H(15) 125.8 no .
N(1) C(1) H(1) 124.8 no .
N(2) C(1) H(1) 124.8 no .
N(2) C(2) H(3) 127.0 no .
C(3) C(2) H(3) 127.0 no .
N(4) C(5) H(4) 127.1 no .
C(4) C(5) H(4) 127.1 no .
N(5) C(7) H(6) 124.3 no .
N(6) C(7) H(6) 124.3 no .
N(6) C(8) H(8) 126.9 no .
C(9) C(8) H(8) 126.9 no .
N(8) C(11) H(9) 127.2 no .
C(10) C(11) H(9) 127.2 no .
N(9) C(13) H(11) 124.7 no .
N(10) C(13) H(11) 124.7 no .
N(10) C(14) H(13) 126.8 no .
C(15) C(14) H(13) 126.8 no .
N(12) C(17) H(14) 127.0 no .
C(16) C(17) H(14) 127.0 no .
O(7) C(19) H(16) 109.5 no .
O(7) C(19) H(17) 109.5 no .
O(7) C(19) H(18) 109.5 no .
H(16) C(19) H(17) 109.5 no .
H(16) C(19) H(18) 109.5 no .
H(17) C(19) H(18) 109.5 no .
O(8) C(20) H(19) 109.5 no .
O(8) C(20) H(20) 109.5 no .
O(8) C(20) H(21) 109.5 no .
H(19) C(20) H(20) 109.5 no .
H(19) C(20) H(21) 109.5 no .
H(20) C(20) H(21) 109.5 no .
Cl(1) C(21) H(22) 108.6 no .
Cl(2) C(21) H(22) 108.6 no .
Cl(3) C(21) H(22) 108.6 no .

loop_
_geom_bond_atom_site_label_1
_geom_bond_atom_site_label_2
_geom_bond_distance
_geom_bond_publ_flag
_geom_bond_site_symmetry_2
Zn(1) N(1) 2.123(3) yes .
Zn(1) N(3) 2.243(3) yes .
Zn(1) N(5) 2.137(4) yes .
Zn(1) N(7) 2.198(3) yes .
Zn(1) N(9) 2.137(3) yes .
Zn(1) N(11) 2.170(3) yes .
Cl(1) C(21) 1.758(6) yes .
Cl(2) C(21) 1.731(7) yes .
Cl(3) C(21) 1.723(6) yes .
O(1) N(13) 1.200(6) yes .
O(2) N(13) 1.255(7) yes .
O(3) N(13) 1.248(6) yes .
O(4) N(14) 1.230(5) yes .
O(5) N(14) 1.257(5) yes .
O(6) N(14) 1.260(5) yes .
O(7) C(19) 1.433(7) yes .
O(8) C(20) 1.402(9) yes .
N(1) C(1) 1.332(6) yes .
N(1) C(3) 1.389(6) yes .
N(2) C(1) 1.334(6) yes .
N(2) C(2) 1.358(6) yes .
N(3) C(4) 1.385(5) yes .
N(3) C(6) 1.329(6) yes .
N(4) C(5) 1.371(6) yes .
N(4) C(6) 1.351(5) yes .
N(5) C(7) 1.324(6) yes .
N(5) C(9) 1.384(5) yes .
N(6) C(7) 1.334(6) yes .
N(6) C(8) 1.373(6) yes .
N(7) C(10) 1.382(6) yes .
N(7) C(12) 1.324(5) yes .
N(8) C(11) 1.371(6) yes .
N(8) C(12) 1.344(5) yes .
N(9) C(13) 1.319(5) yes .
N(9) C(15) 1.389(6) yes .
N(10) C(13) 1.339(6) yes .
N(10) C(14) 1.363(6) yes .
N(11) C(16) 1.381(5) yes .
N(11) C(18) 1.318(5) yes .
N(12) C(17) 1.359(6) yes .
N(12) C(18) 1.342(6) yes .
C(2) C(3) 1.366(6) yes .
C(3) C(4) 1.448(7) yes .
C(4) C(5) 1.359(7) yes .
C(6) C(12) 1.465(6) yes 2_756
C(8) C(9) 1.361(7) yes .
C(9) C(10) 1.451(6) yes .
C(10) C(11) 1.363(6) yes .
C(14) C(15) 1.358(6) yes .
C(15) C(16) 1.456(6) yes .
C(16) C(17) 1.359(7) yes .
C(18) C(18) 1.473(6) yes 2_756
N(2) H(2) 0.880 no .
N(4) H(5) 0.880 no .
N(6) H(7) 0.880 no .
N(8) H(10) 0.880 no .
N(10) H(12) 0.880 no .
N(12) H(15) 0.880 no .
C(1) H(1) 0.950 no .
C(2) H(3) 0.950 no .
C(5) H(4) 0.950 no .
C(7) H(6) 0.950 no .
C(8) H(8) 0.950 no .
C(11) H(9) 0.950 no .
C(13) H(11) 0.950 no .
C(14) H(13) 0.950 no .
C(17) H(14) 0.950 no .
C(19) H(16) 0.980 no .
C(19) H(17) 0.980 no .
C(19) H(18) 0.980 no .
C(20) H(19) 0.980 no .
C(20) H(20) 0.980 no .
C(20) H(21) 0.980 no .
C(21) H(22) 1.000 no .

loop_
_geom_contact_atom_site_label_1
_geom_contact_atom_site_label_2
_geom_contact_distance
_geom_contact_site_symmetry_2
Zn(1) C(1) 3.247(5) .
Zn(1) C(3) 2.992(4) .
Zn(1) C(4) 3.034(4) .
Zn(1) C(6) 3.401(4) .
Zn(1) C(7) 3.243(5) .
Zn(1) C(9) 2.999(4) .
Zn(1) C(10) 3.021(4) .
Zn(1) C(12) 3.332(4) .
Zn(1) C(13) 3.255(4) .
Zn(1) C(15) 2.981(4) .
Zn(1) C(16) 2.991(4) .
Zn(1) C(18) 3.301(4) .
Cl(1) Cl(2) 2.872(2) .
Cl(1) Cl(3) 2.863(2) .
Cl(1) O(6) 2.985(3) .
Cl(2) Cl(1) 2.872(2) .
Cl(2) Cl(3) 2.823(3) .
Cl(2) O(4) 3.584(4) 6_656
Cl(2) C(9) 3.573(5) 6_656
Cl(3) Cl(1) 2.863(2) .
Cl(3) Cl(2) 2.823(3) .
Cl(3) N(2) 3.484(4) 7_656
Cl(3) C(2) 3.205(5) 7_656
Cl(3) C(3) 3.471(4) 7_656
O(1) O(2) 2.117(7) .
O(1) O(3) 2.127(6) .
O(1) O(7) 3.230(7) 4_565
O(1) N(8) 3.351(6) 3_767
O(1) N(12) 3.124(7) 2_756
O(1) C(11) 3.276(7) 3_767
O(1) C(14) 3.471(8) 4_565
O(1) C(17) 3.531(8) 2_756
O(1) C(17) 3.567(7) 4_565
O(2) O(1) 2.117(7) .
O(2) O(3) 2.168(6) .
O(2) O(8) 2.861(7) .
O(2) N(6) 3.595(6) .
O(2) N(12) 2.790(6) 2_756
O(2) C(8) 3.575(7) .
O(2) C(18) 3.529(7) .
O(2) C(18) 3.552(6) 2_756
O(2) C(20) 3.417(9) .
O(3) O(1) 2.127(6) .
O(3) O(2) 2.168(6) .
O(3) O(4) 3.555(5) 6_656
O(3) O(6) 3.593(5) 6_656
O(3) O(7) 2.711(5) 4_565
O(3) N(14) 3.389(5) 6_656
O(3) C(2) 3.014(6) 1_565
O(3) C(14) 3.274(7) 4_565
O(3) C(19) 3.584(7) 4_565
O(4) Cl(2) 3.584(4) 6_646
O(4) O(3) 3.555(5) 6_646
O(4) O(5) 2.165(5) .
O(4) O(6) 2.164(5) .
O(4) N(2) 3.319(5) 6_656
O(4) C(1) 3.354(6) .
O(4) C(2) 3.459(6) 6_656
O(5) O(4) 2.165(5) .
O(5) O(6) 2.161(4) .
O(5) N(6) 2.806(5) 6_646
O(5) N(10) 3.124(5) 7_656
O(5) C(1) 3.334(5) .
O(5) C(13) 3.325(6) .
O(5) C(14) 3.334(5) 7_656
O(6) Cl(1) 2.985(3) .
O(6) O(3) 3.593(5) 6_646
O(6) O(4) 2.164(5) .
O(6) O(5) 2.161(4) .
O(6) N(2) 2.877(5) 6_656
O(6) N(10) 2.902(4) 7_656
O(6) C(7) 3.392(5) .
O(6) C(13) 3.356(6) .
O(7) O(1) 3.230(7) 4_564
O(7) O(3) 2.711(5) 4_564
O(7) N(4) 2.805(5) 3_756
O(7) N(8) 2.832(4) 2_756
O(7) N(13) 3.329(6) 4_564
O(8) O(2) 2.861(7) .
O(8) C(5) 3.349(7) 1_565
O(8) C(17) 3.566(7) .
N(1) N(2) 2.190(5) .
N(1) N(3) 2.741(5) .
N(1) N(5) 3.254(5) .
N(1) N(7) 3.121(4) .
N(1) N(9) 3.148(5) .
N(1) C(2) 2.242(6) .
N(1) C(4) 2.425(6) .
N(1) C(13) 3.569(5) .
N(2) Cl(3) 3.484(4) 7_656
N(2) O(4) 3.319(5) 6_646
N(2) O(6) 2.877(5) 6_646
N(2) N(1) 2.190(5) .
N(2) N(14) 3.458(5) 6_646
N(2) C(3) 2.174(6) .
N(3) N(1) 2.741(5) .
N(3) N(3) 3.501(4) 2_756
N(3) N(4) 2.202(5) .
N(3) N(7) 3.272(5) .
N(3) N(7) 3.385(5) 2_756
N(3) N(8) 3.424(5) 2_756
N(3) N(9) 3.130(5) .
N(3) N(11) 3.150(5) .
N(3) C(3) 2.429(6) .
N(3) C(5) 2.247(6) .
N(3) C(6) 3.369(5) 2_756
N(3) C(12) 2.506(6) 2_756
N(4) O(7) 2.805(5) 3_756
N(4) N(3) 2.202(5) .
N(4) N(7) 3.423(5) 2_756
N(4) N(8) 3.221(5) 2_756
N(4) C(4) 2.176(6) .
N(4) C(4) 3.580(5) 2_756
N(4) C(12) 2.463(5) 2_756
N(5) N(1) 3.254(5) .
N(5) N(6) 2.195(5) .
N(5) N(7) 2.710(5) .
N(5) N(9) 3.196(5) .
N(5) N(11) 3.107(5) .
N(5) C(8) 2.234(6) .
N(5) C(10) 2.414(5) .
N(6) O(2) 3.595(6) .
N(6) O(5) 2.806(5) 6_656
N(6) N(5) 2.195(5) .
N(6) C(9) 2.188(6) .
N(7) N(1) 3.121(4) .
N(7) N(3) 3.272(5) .
N(7) N(3) 3.385(5) 2_756
N(7) N(4) 3.423(5) 2_756
N(7) N(5) 2.710(5) .
N(7) N(8) 2.195(4) .
N(7) N(11) 3.215(5) .
N(7) N(11) 3.534(5) 2_756
N(7) C(6) 2.498(5) 2_756
N(7) C(9) 2.418(6) .
N(7) C(11) 2.242(6) .
N(7) C(18) 3.323(6) 2_756
N(8) O(1) 3.351(6) 3_767
N(8) O(7) 2.832(4) 2_756
N(8) N(3) 3.424(5) 2_756
N(8) N(4) 3.221(5) 2_756
N(8) N(7) 2.195(4) .
N(8) C(6) 2.459(6) 2_756
N(8) C(10) 2.178(5) .
N(8) C(16) 3.511(6) 2_756
N(9) N(1) 3.148(5) .
N(9) N(3) 3.130(5) .
N(9) N(5) 3.196(5) .
N(9) N(10) 2.186(5) .
N(9) N(11) 2.723(5) .
N(9) C(7) 3.593(6) .
N(9) C(14) 2.232(6) .
N(9) C(16) 2.426(6) .
N(10) O(5) 3.124(5) 7_656
N(10) O(6) 2.902(4) 7_656
N(10) N(9) 2.186(5) .
N(10) N(14) 3.380(5) 7_656
N(10) C(15) 2.177(5) .
N(11) N(3) 3.150(5) .
N(11) N(5) 3.107(5) .
N(11) N(7) 3.215(5) .
N(11) N(7) 3.534(5) 2_756
N(11) N(9) 2.723(5) .
N(11) N(11) 3.387(4) 2_756
N(11) N(12) 2.185(5) .
N(11) N(12) 3.379(5) 2_756
N(11) C(12) 3.362(6) 2_756
N(11) C(15) 2.425(5) .
N(11) C(17) 2.233(6) .
N(11) C(18) 2.495(5) 2_756
N(12) O(1) 3.124(7) 2_756
N(12) O(2) 2.790(6) 2_756
N(12) N(11) 2.185(5) .
N(12) N(11) 3.379(5) 2_756
N(12) N(12) 3.313(6) 2_756
N(12) N(13) 3.384(6) 2_756
N(12) C(10) 3.454(6) 2_756
N(12) C(16) 2.169(6) .
N(12) C(18) 2.474(6) 2_756
N(13) O(7) 3.329(6) 4_565
N(13) N(12) 3.384(6) 2_756
N(14) O(3) 3.389(5) 6_646
N(14) N(2) 3.458(5) 6_656
N(14) N(10) 3.380(5) 7_656
N(14) C(1) 3.539(6) .
C(1) Zn(1) 3.247(5) .
C(1) O(4) 3.354(6) .
C(1) O(5) 3.334(5) .
C(1) N(14) 3.539(6) .
C(1) C(2) 2.192(7) .
C(1) C(3) 2.168(7) .
C(1) C(4) 3.525(7) .
C(2) Cl(3) 3.205(5) 7_656
C(2) O(3) 3.014(6) 1_545
C(2) O(4) 3.459(6) 6_646
C(2) N(1) 2.242(6) .
C(2) C(1) 2.192(7) .
C(2) C(4) 2.585(7) .
C(2) C(5) 3.297(7) .
C(3) Zn(1) 2.992(4) .
C(3) Cl(3) 3.471(4) 7_656
C(3) N(2) 2.174(6) .
C(3) N(3) 2.429(6) .
C(3) C(1) 2.168(7) .
C(3) C(5) 2.564(7) .
C(3) C(6) 3.524(6) .
C(4) Zn(1) 3.034(4) .
C(4) N(1) 2.425(6) .
C(4) N(4) 2.176(6) .
C(4) N(4) 3.580(5) 2_756
C(4) C(1) 3.525(7) .
C(4) C(2) 2.585(7) .
C(4) C(6) 2.163(6) .
C(4) C(12) 3.599(6) 2_756
C(5) O(8) 3.349(7) 1_545
C(5) N(3) 2.247(6) .
C(5) C(2) 3.297(7) .
C(5) C(3) 2.564(7) .
C(5) C(6) 2.207(6) .
C(6) Zn(1) 3.401(4) .
C(6) N(3) 3.369(5) 2_756
C(6) N(7) 2.498(5) 2_756
C(6) N(8) 2.459(6) 2_756
C(6) C(3) 3.524(6) .
C(6) C(4) 2.163(6) .
C(6) C(5) 2.207(6) .
C(6) C(10) 3.595(6) 2_756
C(7) Zn(1) 3.243(5) .
C(7) O(6) 3.392(5) .
C(7) N(9) 3.593(6) .
C(7) C(8) 2.185(7) .
C(7) C(9) 2.159(6) .
C(7) C(10) 3.513(6) .
C(8) O(2) 3.575(7) .
C(8) N(5) 2.234(6) .
C(8) C(7) 2.185(7) .
C(8) C(10) 2.590(7) .
C(8) C(11) 3.337(7) .
C(9) Zn(1) 2.999(4) .
C(9) Cl(2) 3.573(5) 6_646
C(9) N(6) 2.188(6) .
C(9) N(7) 2.418(6) .
C(9) C(7) 2.159(6) .
C(9) C(11) 2.583(6) .
C(9) C(12) 3.517(6) .
C(10) Zn(1) 3.021(4) .
C(10) N(5) 2.414(5) .
C(10) N(8) 2.178(5) .
C(10) N(12) 3.454(6) 2_756
C(10) C(6) 3.595(6) 2_756
C(10) C(7) 3.513(6) .
C(10) C(8) 2.590(7) .
C(10) C(12) 2.161(6) .
C(11) O(1) 3.276(7) 3_767
C(11) N(7) 2.242(6) .
C(11) C(8) 3.337(7) .
C(11) C(9) 2.583(6) .
C(11) C(12) 2.200(7) .
C(11) C(17) 3.580(7) 2_756
C(12) Zn(1) 3.332(4) .
C(12) N(3) 2.506(6) 2_756
C(12) N(4) 2.463(5) 2_756
C(12) N(11) 3.362(6) 2_756
C(12) C(4) 3.599(6) 2_756
C(12) C(9) 3.517(6) .
C(12) C(10) 2.161(6) .
C(12) C(11) 2.200(7) .
C(12) C(16) 3.553(6) 2_756
C(13) Zn(1) 3.255(4) .
C(13) O(5) 3.325(6) .
C(13) O(6) 3.356(6) .
C(13) N(1) 3.569(5) .
C(13) C(14) 2.190(7) .
C(13) C(15) 2.165(6) .
C(13) C(16) 3.523(6) .
C(14) O(1) 3.471(8) 4_564
C(14) O(3) 3.274(7) 4_564
C(14) O(5) 3.334(5) 7_656
C(14) N(9) 2.232(6) .
C(14) C(13) 2.190(7) .
C(14) C(16) 2.594(6) .
C(14) C(17) 3.340(6) .
C(15) Zn(1) 2.981(4) .
C(15) N(10) 2.177(5) .
C(15) N(11) 2.425(5) .
C(15) C(13) 2.165(6) .
C(15) C(17) 2.585(7) .
C(15) C(18) 3.519(6) .
C(16) Zn(1) 2.991(4) .
C(16) N(8) 3.511(6) 2_756
C(16) N(9) 2.426(6) .
C(16) N(12) 2.169(6) .
C(16) C(12) 3.553(6) 2_756
C(16) C(13) 3.523(6) .
C(16) C(14) 2.594(6) .
C(16) C(18) 2.156(6) .
C(16) C(18) 3.598(6) 2_756
C(17) O(1) 3.531(8) 2_756
C(17) O(1) 3.567(7) 4_564
C(17) O(8) 3.566(7) .
C(17) N(11) 2.233(6) .
C(17) C(11) 3.580(7) 2_756
C(17) C(14) 3.340(6) .
C(17) C(15) 2.585(7) .
C(17) C(18) 2.191(7) .
C(18) Zn(1) 3.301(4) .
C(18) O(2) 3.529(7) .
C(18) O(2) 3.552(6) 2_756
C(18) N(7) 3.323(6) 2_756
C(18) N(11) 2.495(5) 2_756
C(18) N(12) 2.474(6) 2_756
C(18) C(15) 3.519(6) .
C(18) C(16) 2.156(6) .
C(18) C(16) 3.598(6) 2_756
C(18) C(17) 2.191(7) .
C(19) O(3) 3.584(7) 4_564
C(20) O(2) 3.417(9) .
Zn(1) H(1) 3.529 .
Zn(1) H(6) 3.513 .
Zn(1) H(11) 3.542 .
Cl(1) H(1) 3.486 6_656
Cl(1) H(2) 3.313 6_656
Cl(1) H(6) 3.183 .
Cl(1) H(11) 3.355 7_656
Cl(1) H(12) 3.208 7_656
Cl(1) H(16) 3.350 7_656
Cl(1) H(20) 3.359 .
Cl(1) H(22) 2.283 .
Cl(2) H(1) 2.935 6_656
Cl(2) H(16) 3.505 7_656
Cl(2) H(21) 3.281 7_666
Cl(2) H(22) 2.258 .
Cl(2) H(22) 2.876 7_666
Cl(3) H(3) 3.349 7_656
Cl(3) H(7) 3.521 4_564
Cl(3) H(11) 3.162 7_656
Cl(3) H(22) 2.251 .
O(1) H(9) 2.827 3_767
O(1) H(10) 2.987 3_767
O(1) H(13) 2.852 4_565
O(1) H(14) 3.258 2_756
O(1) H(14) 3.007 4_565
O(1) H(15) 2.409 2_756
O(2) H(15) 1.942 2_756
O(2) H(19) 3.400 .
O(2) H(20) 3.327 .
O(3) H(3) 2.473 1_565
O(3) H(13) 2.704 4_565
O(3) H(16) 3.429 4_565
O(4) H(1) 2.535 .
O(4) H(2) 2.738 6_656
O(4) H(3) 3.023 6_656
O(4) H(6) 3.451 .
O(4) H(7) 3.098 6_646
O(4) H(19) 2.817 6_646
O(5) H(1) 3.033 .
O(5) H(7) 1.953 6_646
O(5) H(11) 2.487 .
O(5) H(12) 2.547 7_656
O(5) H(13) 2.975 7_656
O(6) H(2) 2.062 6_656
O(6) H(6) 2.673 .
O(6) H(11) 3.020 .
O(6) H(12) 2.077 7_656
O(6) H(16) 3.537 7_656
O(7) H(5) 1.926 3_756
O(7) H(10) 1.956 2_756
O(7) H(16) 1.987 .
O(7) H(17) 1.987 .
O(7) H(18) 1.987 .
O(8) H(3) 2.916 1_565
O(8) H(4) 2.435 1_565
O(8) H(9) 2.927 4_564
O(8) H(14) 3.557 .
O(8) H(19) 1.960 .
O(8) H(20) 1.960 .
O(8) H(21) 1.960 .
N(1) H(1) 2.030 .
N(1) H(2) 3.033 .
N(1) H(3) 3.162 .
N(1) H(11) 3.287 .
N(1) H(16) 3.462 4_555
N(2) H(1) 2.032 .
N(2) H(3) 2.074 .
N(2) H(6) 3.581 6_646
N(2) H(16) 2.806 4_555
N(3) H(4) 3.166 .
N(3) H(5) 3.045 .
N(3) H(10) 3.548 2_756
N(3) H(17) 3.338 .
N(4) H(4) 2.087 .
N(4) H(10) 3.278 2_756
N(4) H(10) 3.327 4_554
N(4) H(17) 3.589 .
N(4) H(18) 3.325 .
N(4) H(18) 3.484 3_756
N(5) H(1) 3.408 .
N(5) H(6) 2.018 .
N(5) H(7) 3.038 .
N(5) H(8) 3.154 .
N(6) H(6) 2.027 .
N(6) H(8) 2.087 .
N(6) H(13) 3.494 4_565
N(7) H(5) 3.548 2_756
N(7) H(9) 3.161 .
N(7) H(10) 3.037 .
N(7) H(18) 3.541 4_555
N(8) H(5) 3.279 2_756
N(8) H(5) 3.359 4_555
N(8) H(9) 2.087 .
N(8) H(18) 3.052 4_555
N(9) H(6) 3.271 .
N(9) H(11) 2.017 .
N(9) H(12) 3.029 .
N(9) H(13) 3.153 .
N(9) H(17) 3.202 .
N(10) H(11) 2.036 .
N(10) H(11) 3.560 7_656
N(10) H(12) 3.425 7_656
N(10) H(13) 2.076 .
N(10) H(16) 3.578 .
N(10) H(17) 2.996 .
N(11) H(14) 3.153 .
N(11) H(15) 3.027 .
N(11) H(15) 3.488 2_756
N(12) H(14) 2.075 .
N(12) H(15) 3.412 2_756
N(13) H(3) 3.381 1_565
N(13) H(13) 2.880 4_565
N(13) H(15) 2.527 2_756
N(14) H(1) 2.958 .
N(14) H(2) 2.731 6_656
N(14) H(3) 3.531 6_656
N(14) H(6) 3.289 .
N(14) H(7) 2.846 6_646
N(14) H(11) 2.992 .
N(14) H(12) 2.647 7_656
N(14) H(13) 3.486 7_656
C(1) H(2) 1.980 .
C(1) H(3) 3.110 .
C(1) H(16) 2.942 4_555
C(2) H(1) 3.105 .
C(2) H(2) 2.002 .
C(2) H(4) 3.260 .
C(2) H(16) 3.282 4_555
C(2) H(19) 3.377 1_545
C(3) H(1) 3.088 .
C(3) H(2) 3.025 .
C(3) H(3) 2.081 .
C(3) H(4) 2.919 .
C(4) H(3) 2.948 .
C(4) H(4) 2.075 .
C(4) H(5) 3.028 .
C(4) H(17) 3.454 .
C(5) H(3) 3.272 .
C(5) H(5) 2.017 .
C(5) H(18) 3.455 .
C(6) H(4) 3.127 .
C(6) H(5) 1.998 .
C(6) H(10) 2.691 2_756
C(6) H(17) 3.414 .
C(7) H(2) 3.395 6_656
C(7) H(7) 1.985 .
C(7) H(8) 3.104 .
C(8) H(6) 3.099 .
C(8) H(7) 2.021 .
C(8) H(9) 3.323 .
C(8) H(13) 3.165 4_565
C(8) H(21) 3.445 4_565
C(9) H(6) 3.078 .
C(9) H(7) 3.039 .
C(9) H(8) 2.076 .
C(9) H(9) 2.947 .
C(9) H(15) 3.505 2_756
C(10) H(8) 2.956 .
C(10) H(9) 2.079 .
C(10) H(10) 3.031 .
C(10) H(15) 3.546 2_756
C(10) H(18) 3.548 4_555
C(11) H(8) 3.322 .
C(11) H(10) 2.017 .
C(11) H(18) 3.273 4_555
C(12) H(5) 2.696 2_756
C(12) H(9) 3.120 .
C(12) H(10) 1.992 .
C(12) H(18) 3.231 4_555
C(13) H(12) 1.987 .
C(13) H(12) 3.319 7_656
C(13) H(13) 3.109 .
C(13) H(17) 2.910 .
C(14) H(8) 3.284 4_564
C(14) H(11) 3.103 .
C(14) H(12) 2.009 .
C(14) H(14) 3.322 .
C(14) H(17) 3.336 .
C(15) H(11) 3.085 .
C(15) H(12) 3.029 .
C(15) H(13) 2.072 .
C(15) H(14) 2.947 .
C(15) H(17) 3.439 .
C(15) H(20) 3.476 .
C(16) H(13) 2.959 .
C(16) H(14) 2.075 .
C(16) H(15) 3.021 .
C(16) H(20) 3.195 .
C(17) H(13) 3.327 .
C(17) H(15) 2.005 .
C(17) H(20) 3.182 .
C(18) H(14) 3.110 .
C(18) H(15) 1.989 .
C(18) H(15) 2.708 2_756
C(19) H(5) 2.852 3_756
C(19) H(10) 2.984 2_756
C(20) H(3) 3.151 1_565
C(20) H(4) 3.574 1_565
C(20) H(8) 3.521 4_564
C(20) H(9) 3.430 4_564
C(20) H(22) 2.962 .
C(21) H(19) 3.524 .
C(21) H(21) 3.303 .
C(21) H(22) 3.427 7_666
H(1) Zn(1) 3.529 .
H(1) Cl(1) 3.486 6_646
H(1) Cl(2) 2.935 6_646
H(1) O(4) 2.535 .
H(1) O(5) 3.033 .
H(1) N(1) 2.030 .
H(1) N(2) 2.032 .
H(1) N(5) 3.408 .
H(1) N(14) 2.958 .
H(1) C(2) 3.105 .
H(1) C(3) 3.088 .
H(1) H(2) 2.388 .
H(1) H(7) 3.494 6_646
H(1) H(16) 3.192 4_555
H(2) Cl(1) 3.313 6_646
H(2) O(4) 2.738 6_646
H(2) O(6) 2.062 6_646
H(2) N(1) 3.033 .
H(2) N(14) 2.731 6_646
H(2) C(1) 1.980 .
H(2) C(2) 2.002 .
H(2) C(3) 3.025 .
H(2) C(7) 3.395 6_646
H(2) H(1) 2.388 .
H(2) H(3) 2.442 .
H(2) H(6) 2.843 6_646
H(2) H(7) 3.363 6_646
H(2) H(16) 2.938 4_555
H(3) Cl(3) 3.349 7_656
H(3) O(3) 2.473 1_545
H(3) O(4) 3.023 6_646
H(3) O(8) 2.916 1_545
H(3) N(1) 3.162 .
H(3) N(2) 2.074 .
H(3) N(13) 3.381 1_545
H(3) N(14) 3.531 6_646
H(3) C(1) 3.110 .
H(3) C(3) 2.081 .
H(3) C(4) 2.948 .
H(3) C(5) 3.272 .
H(3) C(20) 3.151 1_545
H(3) H(2) 2.442 .
H(3) H(4) 2.962 .
H(3) H(19) 2.539 1_545
H(4) O(8) 2.435 1_545
H(4) N(3) 3.166 .
H(4) N(4) 2.087 .
H(4) C(2) 3.260 .
H(4) C(3) 2.919 .
H(4) C(4) 2.075 .
H(4) C(6) 3.127 .
H(4) C(20) 3.574 1_545
H(4) H(3) 2.962 .
H(4) H(5) 2.461 .
H(4) H(9) 3.353 4_554
H(5) O(7) 1.926 3_756
H(5) N(3) 3.045 .
H(5) N(7) 3.548 2_756
H(5) N(8) 3.279 2_756
H(5) N(8) 3.359 4_554
H(5) C(4) 3.028 .
H(5) C(5) 2.017 .
H(5) C(6) 1.998 .
H(5) C(12) 2.696 2_756
H(5) C(19) 2.852 3_756
H(5) H(4) 2.461 .
H(5) H(10) 3.342 2_756
H(5) H(10) 2.672 4_554
H(5) H(16) 3.259 3_756
H(5) H(18) 3.452 .
H(5) H(18) 2.787 3_756
H(6) Zn(1) 3.513 .
H(6) Cl(1) 3.183 .
H(6) O(4) 3.451 .
H(6) O(6) 2.673 .
H(6) N(2) 3.581 6_656
H(6) N(5) 2.018 .
H(6) N(6) 2.027 .
H(6) N(9) 3.271 .
H(6) N(14) 3.289 .
H(6) C(8) 3.099 .
H(6) C(9) 3.078 .
H(6) H(2) 2.843 6_656
H(6) H(7) 2.390 .
H(6) H(20) 3.363 .
H(7) Cl(3) 3.521 4_565
H(7) O(4) 3.098 6_656
H(7) O(5) 1.953 6_656
H(7) N(5) 3.038 .
H(7) N(14) 2.846 6_656
H(7) C(7) 1.985 .
H(7) C(8) 2.021 .
H(7) C(9) 3.039 .
H(7) H(1) 3.494 6_656
H(7) H(2) 3.363 6_656
H(7) H(6) 2.390 .
H(7) H(8) 2.463 .
H(7) H(13) 3.247 4_565
H(8) N(5) 3.154 .
H(8) N(6) 2.087 .
H(8) C(7) 3.104 .
H(8) C(9) 2.076 .
H(8) C(10) 2.956 .
H(8) C(11) 3.322 .
H(8) C(14) 3.284 4_565
H(8) C(20) 3.521 4_565
H(8) H(7) 2.463 .
H(8) H(9) 3.040 .
H(8) H(13) 2.548 4_565
H(8) H(14) 3.059 4_565
H(8) H(20) 3.399 4_565
H(8) H(21) 2.822 4_565
H(8) H(22) 3.377 4_565
H(9) O(1) 2.827 3_767
H(9) O(8) 2.927 4_565
H(9) N(7) 3.161 .
H(9) N(8) 2.087 .
H(9) C(8) 3.323 .
H(9) C(9) 2.947 .
H(9) C(10) 2.079 .
H(9) C(12) 3.120 .
H(9) C(20) 3.430 4_565
H(9) H(4) 3.353 4_555
H(9) H(8) 3.040 .
H(9) H(10) 2.461 .
H(9) H(14) 3.027 4_565
H(9) H(21) 3.006 4_565
H(10) O(1) 2.987 3_767
H(10) O(7) 1.956 2_756
H(10) N(3) 3.548 2_756
H(10) N(4) 3.278 2_756
H(10) N(4) 3.327 4_555
H(10) N(7) 3.037 .
H(10) C(6) 2.691 2_756
H(10) C(10) 3.031 .
H(10) C(11) 2.017 .
H(10) C(12) 1.992 .
H(10) C(19) 2.984 2_756
H(10) H(5) 3.342 2_756
H(10) H(5) 2.672 4_555
H(10) H(9) 2.461 .
H(10) H(17) 3.058 2_756
H(10) H(18) 3.268 2_756
H(10) H(18) 3.277 4_555
H(11) Zn(1) 3.542 .
H(11) Cl(1) 3.355 7_656
H(11) Cl(3) 3.162 7_656
H(11) O(5) 2.487 .
H(11) O(6) 3.020 .
H(11) N(1) 3.287 .
H(11) N(9) 2.017 .
H(11) N(10) 2.036 .
H(11) N(10) 3.560 7_656
H(11) N(14) 2.992 .
H(11) C(14) 3.103 .
H(11) C(15) 3.085 .
H(11) H(12) 2.396 .
H(11) H(12) 2.938 7_656
H(11) H(17) 3.184 .
H(12) Cl(1) 3.208 7_656
H(12) O(5) 2.547 7_656
H(12) O(6) 2.077 7_656
H(12) N(9) 3.029 .
H(12) N(10) 3.425 7_656
H(12) N(14) 2.647 7_656
H(12) C(13) 1.987 .
H(12) C(13) 3.319 7_656
H(12) C(14) 2.009 .
H(12) C(15) 3.029 .
H(12) H(11) 2.396 .
H(12) H(11) 2.938 7_656
H(12) H(12) 3.172 7_656
H(12) H(13) 2.448 .
H(12) H(16) 3.497 .
H(12) H(17) 3.299 .
H(13) O(1) 2.852 4_564
H(13) O(3) 2.704 4_564
H(13) O(5) 2.975 7_656
H(13) N(6) 3.494 4_564
H(13) N(9) 3.153 .
H(13) N(10) 2.076 .
H(13) N(13) 2.880 4_564
H(13) N(14) 3.486 7_656
H(13) C(8) 3.165 4_564
H(13) C(13) 3.109 .
H(13) C(15) 2.072 .
H(13) C(16) 2.959 .
H(13) C(17) 3.327 .
H(13) H(7) 3.247 4_564
H(13) H(8) 2.548 4_564
H(13) H(12) 2.448 .
H(13) H(14) 3.040 .
H(14) O(1) 3.258 2_756
H(14) O(1) 3.007 4_564
H(14) O(8) 3.557 .
H(14) N(11) 3.153 .
H(14) N(12) 2.075 .
H(14) C(14) 3.322 .
H(14) C(15) 2.947 .
H(14) C(16) 2.075 .
H(14) C(18) 3.110 .
H(14) H(8) 3.059 4_564
H(14) H(9) 3.027 4_564
H(14) H(13) 3.040 .
H(14) H(14) 3.227 3_766
H(14) H(15) 2.446 .
H(14) H(20) 3.288 .
H(15) O(1) 2.409 2_756
H(15) O(2) 1.942 2_756
H(15) N(11) 3.027 .
H(15) N(11) 3.488 2_756
H(15) N(12) 3.412 2_756
H(15) N(13) 2.527 2_756
H(15) C(9) 3.505 2_756
H(15) C(10) 3.546 2_756
H(15) C(16) 3.021 .
H(15) C(17) 2.005 .
H(15) C(18) 1.989 .
H(15) C(18) 2.708 2_756
H(15) H(14) 2.446 .
H(15) H(15) 3.534 2_756
H(16) Cl(1) 3.350 7_656
H(16) Cl(2) 3.505 7_656
H(16) O(3) 3.429 4_564
H(16) O(6) 3.537 7_656
H(16) O(7) 1.987 .
H(16) N(1) 3.462 4_554
H(16) N(2) 2.806 4_554
H(16) N(10) 3.578 .
H(16) C(1) 2.942 4_554
H(16) C(2) 3.282 4_554
H(16) H(1) 3.192 4_554
H(16) H(2) 2.938 4_554
H(16) H(5) 3.259 3_756
H(16) H(12) 3.497 .
H(16) H(17) 1.600 .
H(16) H(18) 1.600 .
H(17) O(7) 1.987 .
H(17) N(3) 3.338 .
H(17) N(4) 3.589 .
H(17) N(9) 3.202 .
H(17) N(10) 2.996 .
H(17) C(4) 3.454 .
H(17) C(6) 3.414 .
H(17) C(13) 2.910 .
H(17) C(14) 3.336 .
H(17) C(15) 3.439 .
H(17) H(10) 3.058 2_756
H(17) H(11) 3.184 .
H(17) H(12) 3.299 .
H(17) H(16) 1.600 .
H(17) H(18) 1.600 .
H(18) O(7) 1.987 .
H(18) N(4) 3.325 .
H(18) N(4) 3.484 3_756
H(18) N(7) 3.541 4_554
H(18) N(8) 3.052 4_554
H(18) C(5) 3.455 .
H(18) C(10) 3.548 4_554
H(18) C(11) 3.273 4_554
H(18) C(12) 3.231 4_554
H(18) H(5) 3.452 .
H(18) H(5) 2.787 3_756
H(18) H(10) 3.268 2_756
H(18) H(10) 3.277 4_554
H(18) H(16) 1.600 .
H(18) H(17) 1.600 .
H(19) O(2) 3.400 .
H(19) O(4) 2.817 6_656
H(19) O(8) 1.960 .
H(19) C(2) 3.377 1_565
H(19) C(21) 3.524 .
H(19) H(3) 2.539 1_565
H(19) H(20) 1.600 .
H(19) H(21) 1.600 .
H(19) H(22) 2.903 .
H(20) Cl(1) 3.359 .
H(20) O(2) 3.327 .
H(20) O(8) 1.960 .
H(20) C(15) 3.476 .
H(20) C(16) 3.195 .
H(20) C(17) 3.182 .
H(20) H(6) 3.363 .
H(20) H(8) 3.399 4_564
H(20) H(14) 3.288 .
H(20) H(19) 1.600 .
H(20) H(21) 1.600 .
H(20) H(22) 3.123 .
H(21) Cl(2) 3.281 7_666
H(21) O(8) 1.960 .
H(21) C(8) 3.445 4_564
H(21) C(21) 3.303 .
H(21) H(8) 2.822 4_564
H(21) H(9) 3.006 4_564
H(21) H(19) 1.600 .
H(21) H(20) 1.600 .
H(21) H(22) 2.402 .
H(22) Cl(1) 2.283 .
H(22) Cl(2) 2.258 .
H(22) Cl(2) 2.876 7_666
H(22) Cl(3) 2.251 .
H(22) C(20) 2.962 .
H(22) C(21) 3.427 7_666
H(22) H(8) 3.377 4_564
H(22) H(19) 2.903 .
H(22) H(20) 3.123 .
H(22) H(21) 2.402 .
H(22) H(22) 3.152 7_666

loop_
_geom_torsion_atom_site_label_1
_geom_torsion_atom_site_label_2
_geom_torsion_atom_site_label_3
_geom_torsion_atom_site_label_4
_geom_torsion
_geom_torsion_site_symmetry_3
_geom_torsion_site_symmetry_4
N(1) Zn(1) N(3) C(4) -2.7(2) . .
N(1) Zn(1) N(3) C(6) 175.9(4) . .
N(3) Zn(1) N(1) C(1) 178.9(4) . .
N(3) Zn(1) N(1) C(3) 3.7(2) . .
N(1) Zn(1) N(5) C(7) -100.4(5) . .
N(1) Zn(1) N(5) C(9) 94.1(3) . .
N(5) Zn(1) N(1) C(1) 6.8(4) . .
N(5) Zn(1) N(1) C(3) -168.4(2) . .
N(1) Zn(1) N(7) C(10) -99.4(3) . .
N(1) Zn(1) N(7) C(12) 78.0(5) . .
N(7) Zn(1) N(1) C(1) 84.4(4) . .
N(7) Zn(1) N(1) C(3) -90.8(3) . .
N(1) Zn(1) N(9) C(13) 7.4(5) . .
N(1) Zn(1) N(9) C(15) -161.7(3) . .
N(9) Zn(1) N(1) C(1) -91.1(4) . .
N(9) Zn(1) N(1) C(3) 93.7(3) . .
N(1) Zn(1) N(11) C(16) 56.3(7) . .
N(1) Zn(1) N(11) C(18) -122.7(6) . .
N(11) Zn(1) N(1) C(1) -151.1(5) . .
N(11) Zn(1) N(1) C(3) 33.7(7) . .
N(3) Zn(1) N(5) C(7) -170.9(8) . .
N(3) Zn(1) N(5) C(9) 23.6(11) . .
N(5) Zn(1) N(3) C(4) 69.3(10) . .
N(5) Zn(1) N(3) C(6) -112.1(10) . .
N(3) Zn(1) N(7) C(10) -177.3(3) . .
N(3) Zn(1) N(7) C(12) 0.1(3) . .
N(7) Zn(1) N(3) C(4) 88.8(2) . .
N(7) Zn(1) N(3) C(6) -92.6(4) . .
N(3) Zn(1) N(9) C(13) 85.1(5) . .
N(3) Zn(1) N(9) C(15) -83.9(3) . .
N(9) Zn(1) N(3) C(4) -97.8(2) . .
N(9) Zn(1) N(3) C(6) 80.8(4) . .
N(3) Zn(1) N(11) C(16) 85.6(3) . .
N(3) Zn(1) N(11) C(18) -93.4(5) . .
N(11) Zn(1) N(3) C(4) -176.3(2) . .
N(11) Zn(1) N(3) C(6) 2.3(4) . .
N(5) Zn(1) N(7) C(10) -0.1(2) . .
N(5) Zn(1) N(7) C(12) 177.3(5) . .
N(7) Zn(1) N(5) C(7) 169.2(5) . .
N(7) Zn(1) N(5) C(9) 3.7(3) . .
N(5) Zn(1) N(9) C(13) -93.0(5) . .
N(5) Zn(1) N(9) C(15) 97.9(3) . .
N(9) Zn(1) N(5) C(7) -3.8(5) . .
N(9) Zn(1) N(5) C(9) -169.3(3) . .
N(5) Zn(1) N(11) C(16) -101.9(3) . .
N(5) Zn(1) N(11) C(18) 79.1(5) . .
N(11) Zn(1) N(5) C(7) 74.8(5) . .
N(11) Zn(1) N(5) C(9) -90.7(3) . .
N(7) Zn(1) N(9) C(13) -142.4(8) . .
N(7) Zn(1) N(9) C(15) 48.6(11) . .
N(9) Zn(1) N(7) C(10) 50.4(10) . .
N(9) Zn(1) N(7) C(12) -132.2(9) . .
N(7) Zn(1) N(11) C(16) -179.4(3) . .
N(7) Zn(1) N(11) C(18) 1.6(5) . .
N(11) Zn(1) N(7) C(10) 91.2(3) . .
N(11) Zn(1) N(7) C(12) -91.4(5) . .
N(9) Zn(1) N(11) C(16) -5.4(3) . .
N(9) Zn(1) N(11) C(18) 175.6(5) . .
N(11) Zn(1) N(9) C(13) 176.0(5) . .
N(11) Zn(1) N(9) C(15) 6.9(3) . .
Zn(1) N(1) C(1) N(2) -175.3(3) . .
Zn(1) N(1) C(3) C(2) 176.7(2) . .
Zn(1) N(1) C(3) C(4) -4.2(4) . .
C(1) N(1) C(3) C(2) -0.0(4) . .
C(1) N(1) C(3) C(4) 179.1(3) . .
C(3) N(1) C(1) N(2) 0.2(3) . .
C(1) N(2) C(2) C(3) 0.3(5) . .
C(2) N(2) C(1) N(1) -0.3(5) . .
Zn(1) N(3) C(4) C(3) 1.4(4) . .
Zn(1) N(3) C(4) C(5) 179.3(3) . .
Zn(1) N(3) C(6) N(4) -178.6(3) . .
Zn(1) N(3) C(6) C(12) -2.6(7) . 2_756
C(4) N(3) C(6) N(4) 0.0(4) . .
C(4) N(3) C(6) C(12) 176.1(4) . 2_756
C(6) N(3) C(4) C(3) -177.7(3) . .
C(6) N(3) C(4) C(5) 0.2(4) . .
C(5) N(4) C(6) N(3) -0.2(4) . .
C(5) N(4) C(6) C(12) -176.5(3) . 2_756
C(6) N(4) C(5) C(4) 0.3(4) . .
Zn(1) N(5) C(7) N(6) -167.8(3) . .
Zn(1) N(5) C(9) C(8) 170.7(3) . .
Zn(1) N(5) C(9) C(10) -6.7(5) . .
C(7) N(5) C(9) C(8) 0.8(5) . .
C(7) N(5) C(9) C(10) -176.7(4) . .
C(9) N(5) C(7) N(6) -1.4(5) . .
C(7) N(6) C(8) C(9) -1.0(5) . .
C(8) N(6) C(7) N(5) 1.6(6) . .
Zn(1) N(7) C(10) C(9) -3.4(5) . .
Zn(1) N(7) C(10) C(11) 178.2(3) . .
Zn(1) N(7) C(12) N(8) -177.4(3) . .
Zn(1) N(7) C(12) C(6) -1.0(8) . 2_756
C(10) N(7) C(12) N(8) 0.1(4) . .
C(10) N(7) C(12) C(6) 176.5(4) . 2_756
C(12) N(7) C(10) C(9) 178.4(4) . .
C(12) N(7) C(10) C(11) -0.0(4) . .
C(11) N(8) C(12) N(7) -0.1(4) . .
C(11) N(8) C(12) C(6) -176.7(4) . 2_756
C(12) N(8) C(11) C(10) 0.0(4) . .
Zn(1) N(9) C(13) N(10) -169.9(3) . .
Zn(1) N(9) C(15) C(14) 173.0(3) . .
Zn(1) N(9) C(15) C(16) -7.5(5) . .
C(13) N(9) C(15) C(14) 0.3(5) . .
C(13) N(9) C(15) C(16) 179.9(3) . .
C(15) N(9) C(13) N(10) -0.3(5) . .
C(13) N(10) C(14) C(15) 0.0(5) . .
C(14) N(10) C(13) N(9) 0.2(5) . .
Zn(1) N(11) C(16) C(15) 3.3(5) . .
Zn(1) N(11) C(16) C(17) -179.6(3) . .
Zn(1) N(11) C(18) N(12) 179.0(3) . .
Zn(1) N(11) C(18) C(18) -2.2(8) . 2_756
C(16) N(11) C(18) N(12) -0.0(5) . .
C(16) N(11) C(18) C(18) 178.8(4) . 2_756
C(18) N(11) C(16) C(15) -177.4(4) . .
C(18) N(11) C(16) C(17) -0.3(5) . .
C(17) N(12) C(18) N(11) 0.3(5) . .
C(17) N(12) C(18) C(18) -178.6(4) . 2_756
C(18) N(12) C(17) C(16) -0.4(5) . .
N(2) C(2) C(3) N(1) -0.2(4) . .
N(2) C(2) C(3) C(4) -179.1(4) . .
N(1) C(3) C(4) N(3) 1.7(5) . .
N(1) C(3) C(4) C(5) -175.6(4) . .
C(2) C(3) C(4) N(3) -179.5(4) . .
C(2) C(3) C(4) C(5) 3.2(8) . .
N(3) C(4) C(5) N(4) -0.3(5) . .
C(3) C(4) C(5) N(4) 177.2(4) . .
N(3) C(6) C(12) N(7) 84.6(6) 2_756 2_756
N(3) C(6) C(12) N(8) -99.4(5) 2_756 2_756
N(4) C(6) C(12) N(7) -99.7(5) 2_756 2_756
N(4) C(6) C(12) N(8) 76.3(5) 2_756 2_756
N(6) C(8) C(9) N(5) 0.1(4) . .
N(6) C(8) C(9) C(10) 176.9(5) . .
N(5) C(9) C(10) N(7) 6.8(6) . .
N(5) C(9) C(10) C(11) -175.3(5) . .
C(8) C(9) C(10) N(7) -169.9(5) . .
C(8) C(9) C(10) C(11) 8.1(10) . .
N(7) C(10) C(11) N(8) 0.0(5) . .
C(9) C(10) C(11) N(8) -178.0(5) . .
N(10) C(14) C(15) N(9) -0.2(5) . .
N(10) C(14) C(15) C(16) -179.7(5) . .
N(9) C(15) C(16) N(11) 2.8(6) . .
N(9) C(15) C(16) C(17) -173.5(5) . .
C(14) C(15) C(16) N(11) -177.8(5) . .
C(14) C(15) C(16) C(17) 5.9(10) . .
N(11) C(16) C(17) N(12) 0.4(5) . .
C(15) C(16) C(17) N(12) 177.0(5) . .
N(11) C(18) C(18) N(11) 88.9(7) 2_756 2_756
N(11) C(18) C(18) N(12) -92.4(6) 2_756 2_756
N(12) C(18) C(18) N(11) -92.4(6) 2_756 2_756
N(12) C(18) C(18) N(12) 86.4(6) 2_756 2_756
